data_4083048
loop_
_publ_author_name
'Herv\'e, Alexandre'
'Thu\'ery, Pierre'
'Ephritikhine, Michel'
'Berthet, Jean-Claude'

_publ_section_title
;
 Structural Diversity in Cyanido Thorocene Complexes
;
_journal_issue 8
_journal_name_full Organometallics
_journal_page_first 2088
_journal_paper_doi 10.1021/om500252v
_journal_volume 33
_journal_year 2014
_chemical_formula_sum 'C49 H68 N2 Th2'
_chemical_formula_weight 1149.13
_space_group_IT_number 14
_symmetry_cell_setting monoclinic
_symmetry_space_group_name_Hall '-P 2yn'
_symmetry_space_group_name_H-M 'P 1 21/n 1'
_atom_sites_solution_hydrogens geom
_atom_sites_solution_primary direct
_atom_sites_solution_secondary difmap
_audit_creation_method SHELXL-97
_cell_angle_alpha 90.00
_cell_angle_beta 90.321(2)
_cell_angle_gamma 90.00
_cell_formula_units_Z 4
_cell_length_a 12.5929(5)
_cell_length_b 23.6561(6)
_cell_length_c 14.5519(5)
_cell_measurement_reflns_used 156540
_cell_measurement_temperature 150(2)
_cell_measurement_theta_max 30.51
_cell_measurement_theta_min 2.93
_cell_volume 4334.9(3)
_computing_cell_refinement 'HKL2000 (Otwinowski & Minor, 1997)'
_computing_data_collection 'COLLECT (Nonius, 1998)'
_computing_data_reduction 'HKL2000 (Otwinowski & Minor, 1997)'
_computing_molecular_graphics 'SHELXTL (Sheldrick, 2008)'
_computing_publication_material 'SHELXTL (Sheldrick, 2008); PLATON (Spek, 2003)'
_computing_structure_refinement 'SHELXL-97 (Sheldrick, 2008)'
_computing_structure_solution 'SHELXS-97 (Sheldrick, 2008)'
_diffrn_ambient_temperature 150(2)
_diffrn_measured_fraction_theta_full 0.998
_diffrn_measured_fraction_theta_max 0.998
_diffrn_measurement_device_type 'Nonius Kappa-CCD area-detector diffractometer'
_diffrn_measurement_method 'two \f and six \w scans with 2\% steps (588 frames)'
_diffrn_radiation_monochromator graphite
_diffrn_radiation_source 'fine-focus sealed tube'
_diffrn_radiation_type MoK\a
_diffrn_radiation_wavelength 0.71073
_diffrn_reflns_av_R_equivalents 0.0417
_diffrn_reflns_av_unetI/netI 0.0537
_diffrn_reflns_limit_h_max 17
_diffrn_reflns_limit_h_min -17
_diffrn_reflns_limit_k_max 33
_diffrn_reflns_limit_k_min -33
_diffrn_reflns_limit_l_max 20
_diffrn_reflns_limit_l_min -20
_diffrn_reflns_number 156540
_diffrn_reflns_theta_full 30.51
_diffrn_reflns_theta_max 30.51
_diffrn_reflns_theta_min 2.93
_diffrn_standards_decay_% 0
_diffrn_standards_interval_time 0
_diffrn_standards_number 0
_exptl_absorpt_coefficient_mu 6.888
_exptl_absorpt_correction_T_max 0.576
_exptl_absorpt_correction_T_min 0.379
_exptl_absorpt_correction_type multi-scan
_exptl_absorpt_process_details 'SCALEPACK (Otwinowski & Minor, 1997)'
_exptl_crystal_colour 'translucent light yellow'
_exptl_crystal_density_diffrn 1.761
_exptl_crystal_density_method 'not measured'
_exptl_crystal_description platelet
_exptl_crystal_F_000 2224
_exptl_crystal_size_max 0.17
_exptl_crystal_size_mid 0.15
_exptl_crystal_size_min 0.08
_refine_diff_density_max 1.096
_refine_diff_density_min -1.239
_refine_diff_density_rms 0.140
_refine_ls_extinction_method none
_refine_ls_goodness_of_fit_ref 0.987
_refine_ls_hydrogen_treatment constr
_refine_ls_matrix_type full
_refine_ls_number_parameters 482
_refine_ls_number_reflns 13211
_refine_ls_number_restraints 0
_refine_ls_restrained_S_all 0.987
_refine_ls_R_factor_all 0.0479
_refine_ls_R_factor_gt 0.0284
_refine_ls_shift/su_max 0.001
_refine_ls_shift/su_mean 0.000
_refine_ls_structure_factor_coef Fsqd
_refine_ls_weighting_details 'calc w=1/[\s^2^(Fo^2^)+(0.0202P)^2^] where P=(Fo^2^+2Fc^2^)/3'
_refine_ls_weighting_scheme calc
_refine_ls_wR_factor_gt 0.0531
_refine_ls_wR_factor_ref 0.0566
_reflns_number_gt 10050
_reflns_number_total 13211
_reflns_threshold_expression >2sigma(I)
_cod_data_source_file om500252v_si_003.cif
_cod_data_source_block 4(NBu4)
_cod_depositor_comments 'Adding full bibliography for 4083046--4083050.cif.'
_cod_original_sg_symbol_H-M 'P 21/n'
_cod_database_code 4083048

loop_
_symmetry_equiv_pos_as_xyz
'x, y, z'
'-x+1/2, y+1/2, -z+1/2'
'-x, -y, -z'
'x-1/2, -y-1/2, z-1/2'

loop_
_atom_site_label
_atom_site_type_symbol
_atom_site_fract_x
_atom_site_fract_y
_atom_site_fract_z
_atom_site_U_iso_or_equiv
_atom_site_adp_type
_atom_site_occupancy
_atom_site_symmetry_multiplicity
_atom_site_calc_flag
_atom_site_refinement_flags
_atom_site_disorder_assembly
_atom_site_disorder_group
Th1 Th 0.246060(8) 0.026571(5) 0.344172(8) 0.02307(3) Uani 1 1 d . . .
Th2 Th 0.247001(8) 0.002503(4) -0.094664(8) 0.02301(3) Uani 1 1 d . . .
N1A N 0.2479(3) 0.01310(13) 0.0838(2) 0.0366(8) Uani 0.50 1 d P A 1
C1A C 0.2480(3) 0.01647(14) 0.1634(2) 0.0404(8) Uani 0.50 1 d P A 1
N1B N 0.2480(3) 0.01647(14) 0.1634(2) 0.0404(8) Uani 0.50 1 d P A 2
C1B C 0.2479(3) 0.01310(13) 0.0838(2) 0.0366(8) Uani 0.50 1 d P A 2
N2 N 0.88377(18) 0.25719(10) 0.21929(17) 0.0261(6) Uani 1 1 d . . .
C2 C 0.2378(4) -0.08342(14) 0.2772(3) 0.0519(11) Uani 1 1 d . A .
H2 H 0.2375 -0.1006 0.2197 0.062 Uiso 1 1 calc R . .
C3 C 0.1361(3) -0.07197(15) 0.3072(3) 0.0505(11) Uani 1 1 d . A .
H3 H 0.0849 -0.0790 0.2623 0.061 Uiso 1 1 calc R . .
C4 C 0.0923(3) -0.05231(16) 0.3889(3) 0.0509(11) Uani 1 1 d . A .
H4 H 0.0188 -0.0485 0.3868 0.061 Uiso 1 1 calc R . .
C5 C 0.1369(3) -0.03728(15) 0.4730(3) 0.0498(11) Uani 1 1 d . A .
H5 H 0.0858 -0.0267 0.5156 0.060 Uiso 1 1 calc R . .
C6 C 0.2390(4) -0.03416(15) 0.5090(2) 0.0520(11) Uani 1 1 d . A .
H6 H 0.2385 -0.0250 0.5712 0.062 Uiso 1 1 calc R . .
C7 C 0.3412(3) -0.04104(16) 0.4769(3) 0.0507(11) Uani 1 1 d . A .
H7 H 0.3926 -0.0321 0.5207 0.061 Uiso 1 1 calc R . .
C8 C 0.3847(3) -0.05840(17) 0.3935(4) 0.0557(12) Uani 1 1 d . A .
H8 H 0.4586 -0.0581 0.3934 0.067 Uiso 1 1 calc R . .
C9 C 0.3405(3) -0.07595(16) 0.3107(3) 0.0532(12) Uani 1 1 d . A .
H9 H 0.3917 -0.0848 0.2673 0.064 Uiso 1 1 calc R . .
C10 C 0.3109(6) 0.12323(18) 0.2548(3) 0.0766(18) Uani 1 1 d . A .
H10 H 0.3406 0.1299 0.1974 0.092 Uiso 1 1 calc R . .
C11 C 0.2024(6) 0.12599(17) 0.2520(3) 0.0767(18) Uani 1 1 d . A .
H11 H 0.1764 0.1339 0.1935 0.092 Uiso 1 1 calc R . .
C12 C 0.1222(4) 0.11973(18) 0.3161(5) 0.0784(18) Uani 1 1 d . A .
H12 H 0.0547 0.1211 0.2899 0.094 Uiso 1 1 calc R . .
C13 C 0.1201(4) 0.11190(17) 0.4105(5) 0.0745(17) Uani 1 1 d . A .
H13 H 0.0516 0.1094 0.4337 0.089 Uiso 1 1 calc R . .
C14 C 0.1968(5) 0.10708(17) 0.4768(3) 0.0664(15) Uani 1 1 d . A .
H14 H 0.1677 0.1051 0.5353 0.080 Uiso 1 1 calc R . .
C15 C 0.3045(5) 0.10447(17) 0.4795(3) 0.0646(14) Uani 1 1 d . A .
H15 H 0.3304 0.1017 0.5393 0.078 Uiso 1 1 calc R . .
C16 C 0.3855(3) 0.10490(17) 0.4152(4) 0.0630(14) Uani 1 1 d . A .
H16 H 0.4521 0.0983 0.4409 0.076 Uiso 1 1 calc R . .
C17 C 0.3881(4) 0.11301(18) 0.3211(4) 0.0711(16) Uani 1 1 d . A .
H17 H 0.4563 0.1112 0.2971 0.085 Uiso 1 1 calc R . .
C18 C 0.1275(3) -0.07942(16) -0.0078(3) 0.0513(11) Uani 1 1 d . A .
H18 H 0.0944 -0.0806 0.0491 0.062 Uiso 1 1 calc R . .
C19 C 0.2313(4) -0.09942(15) -0.0040(2) 0.0462(10) Uani 1 1 d . A .
H19 H 0.2499 -0.1117 0.0546 0.055 Uiso 1 1 calc R . .
C20 C 0.3141(3) -0.10564(15) -0.0657(3) 0.0445(10) Uani 1 1 d . A .
H20 H 0.3768 -0.1178 -0.0379 0.053 Uiso 1 1 calc R . .
C21 C 0.3241(3) -0.09760(15) -0.1604(3) 0.0434(9) Uani 1 1 d . A .
H21 H 0.3924 -0.1047 -0.1813 0.052 Uiso 1 1 calc R . .
C22 C 0.2552(3) -0.08143(15) -0.2302(2) 0.0451(10) Uani 1 1 d . A .
H22 H 0.2858 -0.0844 -0.2881 0.054 Uiso 1 1 calc R . .
C23 C 0.1505(3) -0.06167(15) -0.2343(2) 0.0466(10) Uani 1 1 d . A .
H23 H 0.1285 -0.0544 -0.2942 0.056 Uiso 1 1 calc R . .
C24 C 0.0713(3) -0.05030(16) -0.1705(3) 0.0479(10) Uani 1 1 d . A .
H24 H 0.0116 -0.0338 -0.1971 0.058 Uiso 1 1 calc R . .
C25 C 0.0610(3) -0.05793(17) -0.0767(3) 0.0515(11) Uani 1 1 d . A .
H25 H -0.0046 -0.0462 -0.0546 0.062 Uiso 1 1 calc R . .
C26 C 0.2632(6) 0.11433(18) -0.0403(3) 0.0809(19) Uani 1 1 d . A .
H26 H 0.2435 0.1338 0.0124 0.097 Uiso 1 1 calc R . .
C27 C 0.3674(6) 0.0939(2) -0.0358(3) 0.088(2) Uani 1 1 d . A .
H27 H 0.4014 0.1034 0.0189 0.105 Uiso 1 1 calc R . .
C28 C 0.4320(4) 0.0626(2) -0.0942(5) 0.082(2) Uani 1 1 d . A .
H28 H 0.4960 0.0520 -0.0671 0.099 Uiso 1 1 calc R . .
C29 C 0.4216(4) 0.04385(19) -0.1835(5) 0.0789(19) Uani 1 1 d . A .
H29 H 0.4804 0.0236 -0.2035 0.095 Uiso 1 1 calc R . .
C30 C 0.3445(6) 0.0484(2) -0.2489(4) 0.0813(19) Uani 1 1 d . A .
H30 H 0.3667 0.0342 -0.3053 0.098 Uiso 1 1 calc R . .
C31 C 0.2443(6) 0.0680(2) -0.2531(3) 0.083(2) Uani 1 1 d . A .
H31 H 0.2151 0.0637 -0.3115 0.099 Uiso 1 1 calc R . .
C32 C 0.1752(4) 0.0924(2) -0.1947(5) 0.0764(18) Uani 1 1 d . A .
H32 H 0.1078 0.0969 -0.2201 0.092 Uiso 1 1 calc R . .
C33 C 0.1822(4) 0.11219(18) -0.1058(5) 0.0765(18) Uani 1 1 d . A .
H33 H 0.1188 0.1275 -0.0848 0.092 Uiso 1 1 calc R . .
C34 C 0.9597(2) 0.30450(13) 0.2470(2) 0.0298(7) Uani 1 1 d . . .
H34A H 0.9318 0.3232 0.3011 0.036 Uiso 1 1 calc R . .
H34B H 0.9617 0.3322 0.1978 0.036 Uiso 1 1 calc R . .
C35 C 1.0745(2) 0.28502(15) 0.2680(2) 0.0360(8) Uani 1 1 d . . .
H35A H 1.0832 0.2464 0.2467 0.043 Uiso 1 1 calc R . .
H35B H 1.1235 0.3086 0.2339 0.043 Uiso 1 1 calc R . .
C36 C 1.1028(3) 0.28777(18) 0.3679(3) 0.0526(11) Uani 1 1 d . . .
H36A H 1.0558 0.2632 0.4022 0.063 Uiso 1 1 calc R . .
H36B H 1.0928 0.3261 0.3900 0.063 Uiso 1 1 calc R . .
C37 C 1.2181(3) 0.26980(18) 0.3851(3) 0.0585(12) Uani 1 1 d . . .
H37A H 1.2272 0.2311 0.3668 0.088 Uiso 1 1 calc R . .
H37B H 1.2347 0.2736 0.4493 0.088 Uiso 1 1 calc R . .
H37C H 1.2647 0.2934 0.3500 0.088 Uiso 1 1 calc R . .
C38 C 0.9250(2) 0.22520(13) 0.1356(2) 0.0281(7) Uani 1 1 d . . .
H38A H 0.9906 0.2064 0.1528 0.034 Uiso 1 1 calc R . .
H38B H 0.8738 0.1961 0.1196 0.034 Uiso 1 1 calc R . .
C39 C 0.9457(2) 0.26091(14) 0.0510(2) 0.0320(8) Uani 1 1 d . . .
H39A H 0.9933 0.2918 0.0664 0.038 Uiso 1 1 calc R . .
H39B H 0.8795 0.2769 0.0284 0.038 Uiso 1 1 calc R . .
C40 C 0.9955(3) 0.22368(14) -0.0231(2) 0.0347(8) Uani 1 1 d . . .
H40A H 1.0647 0.2110 -0.0020 0.042 Uiso 1 1 calc R . .
H40B H 0.9513 0.1905 -0.0324 0.042 Uiso 1 1 calc R . .
C41 C 1.0078(2) 0.25423(15) -0.1135(2) 0.0404(9) Uani 1 1 d . . .
H41A H 0.9394 0.2665 -0.1351 0.061 Uiso 1 1 calc R . .
H41B H 1.0388 0.2292 -0.1577 0.061 Uiso 1 1 calc R . .
H41C H 1.0531 0.2865 -0.1051 0.061 Uiso 1 1 calc R . .
C42 C 0.7784(2) 0.28524(13) 0.1970(2) 0.0299(7) Uani 1 1 d . . .
H42A H 0.7891 0.3115 0.1466 0.036 Uiso 1 1 calc R . .
H42B H 0.7563 0.3071 0.2499 0.036 Uiso 1 1 calc R . .
C43 C 0.6888(2) 0.24478(13) 0.1707(2) 0.0307(7) Uani 1 1 d . . .
H43A H 0.7118 0.2207 0.1206 0.037 Uiso 1 1 calc R . .
H43B H 0.6722 0.2208 0.2227 0.037 Uiso 1 1 calc R . .
C44 C 0.5897(3) 0.27727(15) 0.1415(2) 0.0400(9) Uani 1 1 d . . .
H44A H 0.5722 0.3048 0.1883 0.048 Uiso 1 1 calc R . .
H44B H 0.6038 0.2975 0.0848 0.048 Uiso 1 1 calc R . .
C45 C 0.4960(2) 0.23747(17) 0.1271(3) 0.0495(10) Uani 1 1 d . . .
H45A H 0.5102 0.2129 0.0761 0.074 Uiso 1 1 calc R . .
H45B H 0.4332 0.2591 0.1145 0.074 Uiso 1 1 calc R . .
H45C H 0.4857 0.2153 0.1816 0.074 Uiso 1 1 calc R . .
C46 C 0.8722(2) 0.21412(13) 0.2952(2) 0.0270(7) Uani 1 1 d . . .
H46A H 0.9426 0.2006 0.3116 0.032 Uiso 1 1 calc R . .
H46B H 0.8329 0.1822 0.2709 0.032 Uiso 1 1 calc R . .
C47 C 0.8179(2) 0.23350(13) 0.3825(2) 0.0295(7) Uani 1 1 d . . .
H47A H 0.7444 0.2429 0.3694 0.035 Uiso 1 1 calc R . .
H47B H 0.8529 0.2671 0.4062 0.035 Uiso 1 1 calc R . .
C48 C 0.8229(3) 0.18667(15) 0.4537(2) 0.0408(9) Uani 1 1 d . . .
H48A H 0.8956 0.1829 0.4754 0.049 Uiso 1 1 calc R . .
H48B H 0.8029 0.1513 0.4248 0.049 Uiso 1 1 calc R . .
C49 C 0.7508(3) 0.19702(16) 0.5359(2) 0.0435(9) Uani 1 1 d . . .
H49A H 0.7653 0.2337 0.5612 0.065 Uiso 1 1 calc R . .
H49B H 0.7638 0.1687 0.5818 0.065 Uiso 1 1 calc R . .
H49C H 0.6779 0.1952 0.5164 0.065 Uiso 1 1 calc R . .

loop_
_atom_site_aniso_label
_atom_site_aniso_U_11
_atom_site_aniso_U_22
_atom_site_aniso_U_33
_atom_site_aniso_U_23
_atom_site_aniso_U_13
_atom_site_aniso_U_12
Th1 0.02731(6) 0.02077(6) 0.02113(6) -0.00047(5) 0.00158(4) 0.00045(5)
Th2 0.02856(6) 0.01938(6) 0.02110(6) 0.00031(4) 0.00069(4) -0.00302(5)
N1A 0.063(2) 0.0243(16) 0.0219(17) -0.0010(12) 0.0015(15) -0.0093(15)
C1A 0.065(2) 0.0219(16) 0.034(2) -0.0009(14) 0.0010(16) -0.0028(16)
N1B 0.065(2) 0.0219(16) 0.034(2) -0.0009(14) 0.0010(16) -0.0028(16)
C1B 0.063(2) 0.0243(16) 0.0219(17) -0.0010(12) 0.0015(15) -0.0093(15)
N2 0.0277(13) 0.0194(14) 0.0312(15) -0.0017(11) -0.0008(11) -0.0012(11)
C2 0.109(4) 0.0161(18) 0.031(2) -0.0022(15) 0.017(2) -0.009(2)
C3 0.072(3) 0.029(2) 0.050(3) 0.0132(18) -0.026(2) -0.020(2)
C4 0.0271(17) 0.034(2) 0.091(4) 0.021(2) 0.005(2) -0.0026(16)
C5 0.064(3) 0.033(2) 0.053(3) 0.0118(19) 0.040(2) 0.0091(19)
C6 0.109(4) 0.027(2) 0.0200(18) 0.0038(14) 0.008(2) -0.004(2)
C7 0.058(2) 0.032(2) 0.062(3) 0.015(2) -0.031(2) -0.0053(19)
C8 0.0263(18) 0.035(2) 0.106(4) 0.024(2) 0.003(2) 0.0066(17)
C9 0.064(3) 0.026(2) 0.070(3) 0.009(2) 0.040(2) 0.007(2)
C10 0.170(6) 0.030(2) 0.029(2) -0.0046(19) 0.032(3) -0.037(4)
C11 0.171(6) 0.017(2) 0.041(3) -0.0010(19) -0.052(4) 0.006(3)
C12 0.064(3) 0.025(2) 0.145(5) -0.025(3) -0.062(4) 0.020(2)
C13 0.046(3) 0.024(2) 0.154(6) -0.020(3) 0.046(3) 0.001(2)
C14 0.121(4) 0.027(2) 0.052(3) -0.010(2) 0.047(3) -0.001(3)
C15 0.127(4) 0.031(2) 0.035(2) -0.0007(18) -0.031(3) -0.012(3)
C16 0.046(2) 0.027(2) 0.115(4) -0.010(3) -0.040(3) -0.0059(19)
C17 0.062(3) 0.034(3) 0.118(5) -0.026(3) 0.054(3) -0.023(2)
C18 0.081(3) 0.032(2) 0.041(2) -0.0054(18) 0.030(2) -0.025(2)
C19 0.092(3) 0.0199(19) 0.0265(19) 0.0030(14) -0.010(2) -0.010(2)
C20 0.054(2) 0.0202(19) 0.059(3) 0.0008(18) -0.023(2) 0.0020(17)
C21 0.040(2) 0.029(2) 0.061(3) -0.0082(18) 0.0151(19) -0.0016(16)
C22 0.077(3) 0.031(2) 0.0276(19) -0.0087(16) 0.0166(19) -0.015(2)
C23 0.076(3) 0.033(2) 0.031(2) -0.0006(16) -0.0181(19) -0.024(2)
C24 0.038(2) 0.033(2) 0.072(3) -0.002(2) -0.024(2) -0.0105(17)
C25 0.0325(19) 0.042(2) 0.080(3) -0.018(2) 0.018(2) -0.0124(18)
C26 0.179(6) 0.019(2) 0.045(3) -0.012(2) 0.050(4) -0.026(3)
C27 0.162(6) 0.056(4) 0.045(3) 0.021(3) -0.047(4) -0.079(4)
C28 0.044(3) 0.056(4) 0.147(6) 0.047(4) -0.039(3) -0.029(2)
C29 0.058(3) 0.036(3) 0.143(6) 0.001(3) 0.068(3) -0.011(2)
C30 0.150(6) 0.049(3) 0.045(3) -0.008(3) 0.050(4) -0.045(4)
C31 0.166(6) 0.046(3) 0.035(3) 0.022(2) -0.038(4) -0.056(4)
C32 0.058(3) 0.044(3) 0.127(5) 0.048(3) -0.041(3) -0.016(2)
C33 0.072(3) 0.021(2) 0.137(5) 0.021(3) 0.059(4) 0.016(2)
C34 0.0350(17) 0.0201(16) 0.0342(18) -0.0021(13) 0.0020(14) -0.0022(14)
C35 0.0343(18) 0.031(2) 0.043(2) -0.0035(16) 0.0031(16) -0.0040(15)
C36 0.046(2) 0.064(3) 0.048(2) -0.017(2) -0.0102(19) 0.011(2)
C37 0.052(2) 0.052(3) 0.071(3) -0.019(2) -0.024(2) 0.012(2)
C38 0.0295(16) 0.0225(17) 0.0323(18) -0.0053(13) 0.0017(14) 0.0022(13)
C39 0.0335(17) 0.0314(19) 0.0310(18) 0.0004(14) 0.0018(15) 0.0035(15)
C40 0.0386(18) 0.031(2) 0.035(2) -0.0026(15) 0.0059(16) 0.0033(15)
C41 0.041(2) 0.045(2) 0.035(2) -0.0013(17) 0.0060(17) 0.0002(18)
C42 0.0340(17) 0.0228(17) 0.0329(18) 0.0027(14) 0.0037(14) 0.0073(14)
C43 0.0341(17) 0.0265(18) 0.0316(18) 0.0003(14) -0.0015(14) -0.0006(15)
C44 0.0389(19) 0.044(2) 0.037(2) 0.0109(17) -0.0017(16) 0.0048(17)
C45 0.036(2) 0.062(3) 0.050(2) 0.010(2) -0.0112(18) -0.0005(19)
C46 0.0296(16) 0.0223(17) 0.0292(17) 0.0021(13) -0.0001(13) 0.0003(13)
C47 0.0306(16) 0.0237(17) 0.0341(19) 0.0004(14) 0.0017(14) 0.0017(14)
C48 0.053(2) 0.036(2) 0.033(2) 0.0050(16) -0.0001(17) -0.0045(17)
C49 0.0407(19) 0.054(3) 0.036(2) 0.0131(18) 0.0007(16) -0.0053(18)

loop_
_atom_type_symbol
_atom_type_description
_atom_type_scat_dispersion_real
_atom_type_scat_dispersion_imag
_atom_type_scat_source
C C 0.0033 0.0016 'International Tables Vol C Tables 4.2.6.8 and 6.1.1.4'
H H 0.0000 0.0000 'International Tables Vol C Tables 4.2.6.8 and 6.1.1.4'
N N 0.0061 0.0033 'International Tables Vol C Tables 4.2.6.8 and 6.1.1.4'
Th Th -7.2400 8.8979 'International Tables Vol C Tables 4.2.6.8 and 6.1.1.4'

loop_
_geom_angle_atom_site_label_1
_geom_angle_atom_site_label_2
_geom_angle_atom_site_label_3
_geom_angle
C1A Th1 C12 86.15(17)
C1A Th1 C17 86.31(15)
C12 Th1 C17 75.63(15)
C1A Th1 C9 74.75(12)
C12 Th1 C9 159.13(17)
C17 Th1 C9 110.73(13)
C1A Th1 C13 115.16(17)
C12 Th1 C13 29.32(15)
C17 Th1 C13 82.72(13)
C9 Th1 C13 164.41(13)
C1A Th1 C16 115.20(15)
C12 Th1 C16 82.83(13)
C17 Th1 C16 29.20(14)
C9 Th1 C16 112.68(13)
C13 Th1 C16 75.02(14)
C1A Th1 C8 100.60(13)
C12 Th1 C8 171.45(15)
C17 Th1 C8 99.39(14)
C9 Th1 C8 29.23(13)
C13 Th1 C8 144.22(19)
C16 Th1 C8 89.50(13)
C1A Th1 C10 66.47(11)
C12 Th1 C10 55.27(18)
C17 Th1 C10 29.23(15)
C9 Th1 C10 121.28(14)
C13 Th1 C10 74.30(15)
C16 Th1 C10 55.14(15)
C8 Th1 C10 122.62(17)
C1A Th1 C11 66.20(12)
C12 Th1 C11 29.26(16)
C17 Th1 C11 55.44(17)
C9 Th1 C11 138.72(15)
C13 Th1 C11 55.30(16)
C16 Th1 C11 74.55(14)
C8 Th1 C11 150.70(18)
C10 Th1 C11 28.71(15)
C1A Th1 C3 74.76(11)
C12 Th1 C3 111.51(13)
C17 Th1 C3 158.93(14)
C9 Th1 C3 55.76(13)
C13 Th1 C3 113.49(14)
C16 Th1 C3 163.72(12)
C8 Th1 C3 75.62(12)
C10 Th1 C3 139.24(14)
C11 Th1 C3 121.72(14)
C1A Th1 C4 100.59(13)
C12 Th1 C4 100.34(15)
C17 Th1 C4 171.85(14)
C9 Th1 C4 75.56(11)
C13 Th1 C4 90.37(13)
C16 Th1 C4 144.21(17)
C8 Th1 C4 83.69(11)
C10 Th1 C4 151.55(18)
C11 Th1 C4 123.41(17)
C3 Th1 C4 29.18(12)
C1A Th1 C7 129.39(12)
C12 Th1 C7 144.46(18)
C17 Th1 C7 103.65(16)
C9 Th1 C7 55.14(13)
C13 Th1 C7 115.29(19)
C16 Th1 C7 81.63(13)
C8 Th1 C7 29.24(13)
C10 Th1 C7 132.74(17)
C11 Th1 C7 155.94(13)
C3 Th1 C7 82.15(11)
C4 Th1 C7 75.39(12)
C1A Th1 C5 129.08(12)
C12 Th1 C5 104.80(18)
C17 Th1 C5 144.57(16)
C9 Th1 C5 81.71(10)
C13 Th1 C5 82.73(13)
C16 Th1 C5 115.45(16)
C8 Th1 C5 75.09(12)
C10 Th1 C5 156.72(13)
C11 Th1 C5 133.88(18)
C3 Th1 C5 54.78(12)
C4 Th1 C5 29.02(12)
C7 Th1 C5 55.25(12)
C1A Th1 C2 64.33(10)
C12 Th1 C2 133.09(14)
C17 Th1 C2 132.76(12)
C9 Th1 C2 29.14(12)
C13 Th1 C2 142.24(14)
C16 Th1 C2 141.70(14)
C8 Th1 C2 55.32(13)
C10 Th1 C2 128.43(11)
C11 Th1 C2 128.32(12)
C3 Th1 C2 28.89(12)
C4 Th1 C2 55.04(12)
C7 Th1 C2 73.72(12)
C5 Th1 C2 73.14(11)
C1A Th1 C14 139.09(13)
C12 Th1 C14 54.68(16)
C17 Th1 C14 73.88(13)
C9 Th1 C14 145.64(15)
C13 Th1 C14 28.61(15)
C16 Th1 C14 54.74(15)
C8 Th1 C14 117.50(17)
C10 Th1 C14 80.07(13)
C11 Th1 C14 73.12(13)
C3 Th1 C14 126.78(14)
C4 Th1 C14 97.99(14)
C7 Th1 C14 90.50(15)
C5 Th1 C14 77.93(12)
C2 Th1 C14 151.07(12)
C1A Th1 C15 139.28(12)
C12 Th1 C15 73.77(14)
C17 Th1 C15 54.83(15)
C9 Th1 C15 126.54(15)
C13 Th1 C15 54.37(16)
C16 Th1 C15 28.98(14)
C8 Th1 C15 97.68(15)
C10 Th1 C15 73.00(13)
C11 Th1 C15 80.28(12)
C3 Th1 C15 145.49(14)
C4 Th1 C15 117.43(16)
C7 Th1 C15 77.21(13)
C5 Th1 C15 90.71(14)
C2 Th1 C15 150.93(12)
C14 Th1 C15 28.18(13)
C1A Th1 C6 143.89(10)
C12 Th1 C6 121.45(19)
C17 Th1 C6 120.82(17)
C9 Th1 C6 73.41(12)
C13 Th1 C6 93.14(17)
C16 Th1 C6 92.68(15)
C8 Th1 C6 54.91(13)
C10 Th1 C6 147.27(14)
C11 Th1 C6 147.83(15)
C3 Th1 C6 73.48(12)
C4 Th1 C6 55.03(13)
C7 Th1 C6 28.71(12)
C5 Th1 C6 28.82(12)
C2 Th1 C6 79.56(10)
C14 Th1 C6 75.43(12)
C15 Th1 C6 75.16(12)
N1A Th2 C33 88.12(17)
N1A Th2 C20 86.36(11)
C33 Th2 C20 174.44(18)
N1A Th2 C28 87.05(18)
C33 Th2 C28 76.08(15)
C20 Th2 C28 102.96(14)
N1A Th2 C32 117.09(18)
C33 Th2 C32 29.27(15)
C20 Th2 C32 156.29(18)
C28 Th2 C32 82.86(14)
N1A Th2 C21 115.58(11)
C33 Th2 C21 155.64(16)
C20 Th2 C21 29.65(11)
C28 Th2 C21 98.46(17)
C32 Th2 C21 127.31(19)
N1A Th2 C29 115.89(19)
C33 Th2 C29 82.68(13)
C20 Th2 C29 99.16(14)
C28 Th2 C29 29.21(17)
C32 Th2 C29 74.59(17)
C21 Th2 C29 81.76(12)
N1A Th2 C19 66.89(10)
C33 Th2 C19 147.08(13)
C20 Th2 C19 29.31(11)
C28 Th2 C19 121.18(14)
C32 Th2 C19 155.91(13)
C21 Th2 C19 55.67(11)
C29 Th2 C19 126.76(15)
N1A Th2 C25 87.39(12)
C33 Th2 C25 104.19(14)
C20 Th2 C25 76.22(12)
C28 Th2 C25 174.42(19)
C32 Th2 C25 100.11(14)
C21 Th2 C25 83.54(11)
C29 Th2 C25 156.18(19)
C19 Th2 C25 55.81(13)
N1A Th2 C18 67.14(10)
C33 Th2 C18 122.10(12)
C20 Th2 C18 55.98(12)
C28 Th2 C18 146.20(15)
C32 Th2 C18 127.65(14)
C21 Th2 C18 75.40(11)
C29 Th2 C18 155.13(14)
C19 Th2 C18 29.20(11)
C25 Th2 C18 29.35(12)
N1A Th2 C24 116.10(12)
C33 Th2 C24 99.68(17)
C20 Th2 C24 83.37(11)
C28 Th2 C24 156.54(19)
C32 Th2 C24 82.95(13)
C21 Th2 C24 75.75(11)
C29 Th2 C24 128.0(2)
C19 Th2 C24 74.73(12)
C25 Th2 C24 29.03(12)
C18 Th2 C24 55.21(12)
N1A Th2 C26 67.91(12)
C33 Th2 C26 29.34(16)
C20 Th2 C26 146.13(18)
C28 Th2 C26 55.96(17)
C32 Th2 C26 55.31(17)
C21 Th2 C26 154.41(17)
C29 Th2 C26 74.65(15)
C19 Th2 C26 134.81(13)
C25 Th2 C26 121.97(16)
C18 Th2 C26 125.37(12)
C24 Th2 C26 127.10(19)
N1A Th2 C27 67.57(13)
C33 Th2 C27 55.86(18)
C20 Th2 C27 121.01(17)
C28 Th2 C27 29.32(16)
C32 Th2 C27 74.68(16)
C21 Th2 C27 126.1(2)
C29 Th2 C27 55.12(18)
C19 Th2 C27 125.07(13)
C25 Th2 C27 146.93(19)
C18 Th2 C27 134.71(14)
C24 Th2 C27 155.54(18)
C26 Th2 C27 29.27(16)
N1A Th2 C31 140.57(14)
C33 Th2 C31 54.35(17)
C20 Th2 C31 130.86(18)
C28 Th2 C31 73.62(17)
C32 Th2 C31 28.37(16)
C21 Th2 C31 101.29(17)
C29 Th2 C31 54.18(19)
C19 Th2 C31 152.22(13)
C25 Th2 C31 111.19(17)
C18 Th2 C31 140.05(15)
C24 Th2 C31 85.11(15)
C26 Th2 C31 72.80(14)
C27 Th2 C31 79.94(13)
N1A Th2 C30 139.95(14)
C33 Th2 C30 73.41(15)
C20 Th2 C30 110.64(16)
C28 Th2 C30 54.47(18)
C32 Th2 C30 54.04(18)
C21 Th2 C30 84.06(14)
C29 Th2 C30 28.50(16)
C19 Th2 C30 139.44(15)
C25 Th2 C30 131.06(18)
C18 Th2 C30 152.31(13)
C24 Th2 C30 102.09(17)
C26 Th2 C30 79.97(13)
C27 Th2 C30 72.69(15)
C31 Th2 C30 28.00(16)
N1A Th2 C22 140.28(11)
C33 Th2 C22 130.21(18)
C20 Th2 C22 55.33(11)
C28 Th2 C22 109.6(2)
C32 Th2 C22 100.99(18)
C21 Th2 C22 28.98(11)
C29 Th2 C22 83.55(16)
C19 Th2 C22 73.74(11)
C25 Th2 C22 74.58(11)
C18 Th2 C22 81.23(11)
C24 Th2 C22 55.34(12)
C26 Th2 C22 151.10(12)
C27 Th2 C22 138.38(18)
C31 Th2 C22 79.12(15)
C30 Th2 C22 71.95(12)
N1A Th2 C23 140.51(10)
C33 Th2 C23 110.12(19)
C20 Th2 C23 74.75(11)
C28 Th2 C23 130.50(19)
C32 Th2 C23 83.97(16)
C21 Th2 C23 55.36(12)
C29 Th2 C23 101.37(18)
C19 Th2 C23 80.87(11)
C25 Th2 C23 54.82(12)
C18 Th2 C23 73.57(11)
C24 Th2 C23 28.91(11)
C26 Th2 C23 138.97(17)
C27 Th2 C23 151.49(12)
C31 Th2 C23 72.42(12)
C30 Th2 C23 79.53(14)
C22 Th2 C23 28.91(11)
C1A N1A Th2 178.4(3)
N1A C1A Th1 178.6(3)
C46 N2 C42 111.3(2)
C46 N2 C34 111.4(2)
C42 N2 C34 106.4(2)
C46 N2 C38 106.5(2)
C42 N2 C38 110.3(2)
C34 N2 C38 111.0(2)
C3 C2 C9 136.5(4)
C3 C2 Th1 74.9(2)
C9 C2 Th1 74.1(2)
C3 C2 H2 111.7
C9 C2 H2 111.7
Th1 C2 H2 136.4
C2 C3 C4 134.9(4)
C2 C3 Th1 76.2(2)
C4 C3 Th1 75.7(2)
C2 C3 H3 112.5
C4 C3 H3 112.5
Th1 C3 H3 129.3
C5 C4 C3 132.6(4)
C5 C4 Th1 75.8(2)
C3 C4 Th1 75.2(2)
C5 C4 H4 113.7
C3 C4 H4 113.7
Th1 C4 H4 128.6
C6 C5 C4 135.7(3)
C6 C5 Th1 76.4(2)
C4 C5 Th1 75.2(2)
C6 C5 H5 112.2
C4 C5 H5 112.2
Th1 C5 H5 130.6
C7 C6 C5 136.8(4)
C7 C6 Th1 74.7(2)
C5 C6 Th1 74.8(2)
C7 C6 H6 111.6
C5 C6 H6 111.6
Th1 C6 H6 135.6
C6 C7 C8 134.4(4)
C6 C7 Th1 76.6(2)
C8 C7 Th1 74.6(2)
C6 C7 H7 112.8
C8 C7 H7 112.8
Th1 C7 H7 129.9
C9 C8 C7 133.2(4)
C9 C8 Th1 75.0(2)
C7 C8 Th1 76.1(2)
C9 C8 H8 113.4
C7 C8 H8 113.4
Th1 C8 H8 128.8
C8 C9 C2 135.3(4)
C8 C9 Th1 75.8(2)
C2 C9 Th1 76.8(2)
C8 C9 H9 112.4
C2 C9 H9 112.4
Th1 C9 H9 128.5
C11 C10 C17 136.4(4)
C11 C10 Th1 75.8(3)
C17 C10 Th1 74.7(2)
C11 C10 H10 111.8
C17 C10 H10 111.8
Th1 C10 H10 133.4
C10 C11 C12 134.9(4)
C10 C11 Th1 75.5(3)
C12 C11 Th1 74.1(3)
C10 C11 H11 112.5
C12 C11 H11 112.5
Th1 C11 H11 133.2
C13 C12 C11 134.3(4)
C13 C12 Th1 76.0(2)
C11 C12 Th1 76.6(3)
C13 C12 H12 112.8
C11 C12 H12 112.8
Th1 C12 H12 127.5
C14 C13 C12 133.9(4)
C14 C13 Th1 77.2(2)
C12 C13 Th1 74.7(2)
C14 C13 H13 113.1
C12 C13 H13 113.1
Th1 C13 H13 128.3
C15 C14 C13 136.5(4)
C15 C14 Th1 76.2(2)
C13 C14 Th1 74.1(2)
C15 C14 H14 111.7
C13 C14 H14 111.7
Th1 C14 H14 133.6
C14 C15 C16 136.0(4)
C14 C15 Th1 75.6(2)
C16 C15 Th1 73.8(2)
C14 C15 H15 112.0
C16 C15 H15 112.0
Th1 C15 H15 134.7
C17 C16 C15 133.6(4)
C17 C16 Th1 74.9(2)
C15 C16 Th1 77.2(2)
C17 C16 H16 113.2
C15 C16 H16 113.2
Th1 C16 H16 127.7
C16 C17 C10 133.8(4)
C16 C17 Th1 75.9(2)
C10 C17 Th1 76.1(2)
C16 C17 H17 113.1
C10 C17 H17 113.1
Th1 C17 H17 128.1
C19 C18 C25 135.3(4)
C19 C18 Th2 75.1(2)
C25 C18 Th2 75.1(2)
C19 C18 H18 112.3
C25 C18 H18 112.3
Th2 C18 H18 132.6
C20 C19 C18 136.0(4)
C20 C19 Th2 74.2(2)
C18 C19 Th2 75.7(2)
C20 C19 H19 112.0
C18 C19 H19 112.0
Th2 C19 H19 134.0
C19 C20 C21 134.1(4)
C19 C20 Th2 76.5(2)
C21 C20 Th2 75.5(2)
C19 C20 H20 113.0
C21 C20 H20 113.0
Th2 C20 H20 128.3
C22 C21 C20 134.6(3)
C22 C21 Th2 78.2(2)
C20 C21 Th2 74.9(2)
C22 C21 H21 112.7
C20 C21 H21 112.7
Th2 C21 H21 127.0
C21 C22 C23 135.1(3)
C21 C22 Th2 72.8(2)
C23 C22 Th2 75.8(2)
C21 C22 H22 112.5
C23 C22 H22 112.5
Th2 C22 H22 135.1
C24 C23 C22 135.6(4)
C24 C23 Th2 73.9(2)
C22 C23 Th2 75.3(2)
C24 C23 H23 112.2
C22 C23 H23 112.2
Th2 C23 H23 134.7
C25 C24 C23 134.8(4)
C25 C24 Th2 75.2(2)
C23 C24 Th2 77.23(19)
C25 C24 H24 112.6
C23 C24 H24 112.6
Th2 C24 H24 128.3
C24 C25 C18 134.0(4)
C24 C25 Th2 75.8(2)
C18 C25 Th2 75.6(2)
C24 C25 H25 113.0
C18 C25 H25 113.0
Th2 C25 H25 129.4
C33 C26 C27 134.6(4)
C33 C26 Th2 73.6(2)
C27 C26 Th2 75.6(3)
C33 C26 H26 112.7
C27 C26 H26 112.7
Th2 C26 H26 133.6
C28 C27 C26 134.9(5)
C28 C27 Th2 73.6(2)
C26 C27 Th2 75.2(3)
C28 C27 H27 112.6
C26 C27 H27 112.6
Th2 C27 H27 134.6
C29 C28 C27 133.9(5)
C29 C28 Th2 75.7(2)
C27 C28 Th2 77.1(3)
C29 C28 H28 113.1
C27 C28 H28 113.1
Th2 C28 H28 126.8
C30 C29 C28 134.3(5)
C30 C29 Th2 77.7(2)
C28 C29 Th2 75.0(2)
C30 C29 H29 112.8
C28 C29 H29 112.8
Th2 C29 H29 127.4
C31 C30 C29 136.4(5)
C31 C30 Th2 75.7(3)
C29 C30 Th2 73.8(3)
C31 C30 H30 111.8
C29 C30 H30 111.8
Th2 C30 H30 135.0
C30 C31 C32 136.7(5)
C30 C31 Th2 76.3(3)
C32 C31 Th2 73.8(3)
C30 C31 H31 111.7
C32 C31 H31 111.7
Th2 C31 H31 134.4
C31 C32 C33 134.2(5)
C31 C32 Th2 77.8(3)
C33 C32 Th2 75.2(3)
C31 C32 H32 112.9
C33 C32 H32 112.9
Th2 C32 H32 126.9
C32 C33 C26 134.3(4)
C32 C33 Th2 75.6(3)
C26 C33 Th2 77.1(3)
C32 C33 H33 112.9
C26 C33 H33 112.9
Th2 C33 H33 127.5
N2 C34 C35 114.7(2)
N2 C34 H34A 108.6
C35 C34 H34A 108.6
N2 C34 H34B 108.6
C35 C34 H34B 108.6
H34A C34 H34B 107.6
C36 C35 C34 113.3(3)
C36 C35 H35A 108.9
C34 C35 H35A 108.9
C36 C35 H35B 108.9
C34 C35 H35B 108.9
H35A C35 H35B 107.7
C35 C36 C37 111.5(3)
C35 C36 H36A 109.3
C37 C36 H36A 109.3
C35 C36 H36B 109.3
C37 C36 H36B 109.3
H36A C36 H36B 108.0
C36 C37 H37A 109.5
C36 C37 H37B 109.5
H37A C37 H37B 109.5
C36 C37 H37C 109.5
H37A C37 H37C 109.5
H37B C37 H37C 109.5
C39 C38 N2 115.6(3)
C39 C38 H38A 108.4
N2 C38 H38A 108.4
C39 C38 H38B 108.4
N2 C38 H38B 108.4
H38A C38 H38B 107.4
C38 C39 C40 108.9(3)
C38 C39 H39A 109.9
C40 C39 H39A 109.9
C38 C39 H39B 109.9
C40 C39 H39B 109.9
H39A C39 H39B 108.3
C41 C40 C39 112.5(3)
C41 C40 H40A 109.1
C39 C40 H40A 109.1
C41 C40 H40B 109.1
C39 C40 H40B 109.1
H40A C40 H40B 107.8
C40 C41 H41A 109.5
C40 C41 H41B 109.5
H41A C41 H41B 109.5
C40 C41 H41C 109.5
H41A C41 H41C 109.5
H41B C41 H41C 109.5
N2 C42 C43 115.1(2)
N2 C42 H42A 108.5
C43 C42 H42A 108.5
N2 C42 H42B 108.5
C43 C42 H42B 108.5
H42A C42 H42B 107.5
C44 C43 C42 110.9(3)
C44 C43 H43A 109.5
C42 C43 H43A 109.5
C44 C43 H43B 109.5
C42 C43 H43B 109.5
H43A C43 H43B 108.0
C45 C44 C43 111.0(3)
C45 C44 H44A 109.4
C43 C44 H44A 109.4
C45 C44 H44B 109.4
C43 C44 H44B 109.4
H44A C44 H44B 108.0
C44 C45 H45A 109.5
C44 C45 H45B 109.5
H45A C45 H45B 109.5
C44 C45 H45C 109.5
H45A C45 H45C 109.5
H45B C45 H45C 109.5
N2 C46 C47 117.0(2)
N2 C46 H46A 108.0
C47 C46 H46A 108.0
N2 C46 H46B 108.0
C47 C46 H46B 108.0
H46A C46 H46B 107.3
C46 C47 C48 109.5(3)
C46 C47 H47A 109.8
C48 C47 H47A 109.8
C46 C47 H47B 109.8
C48 C47 H47B 109.8
H47A C47 H47B 108.2
C47 C48 C49 113.3(3)
C47 C48 H48A 108.9
C49 C48 H48A 108.9
C47 C48 H48B 108.9
C49 C48 H48B 108.9
H48A C48 H48B 107.7
C48 C49 H49A 109.5
C48 C49 H49B 109.5
H49A C49 H49B 109.5
C48 C49 H49C 109.5
H49A C49 H49C 109.5
H49B C49 H49C 109.5

loop_
_geom_bond_atom_site_label_1
_geom_bond_atom_site_label_2
_geom_bond_distance
Th1 C1A 2.641(3)
Th1 C12 2.729(4)
Th1 C17 2.738(4)
Th1 C9 2.746(4)
Th1 C13 2.746(4)
Th1 C16 2.750(4)
Th1 C8 2.755(4)
Th1 C10 2.757(4)
Th1 C11 2.761(4)
Th1 C3 2.763(4)
Th1 C4 2.769(3)
Th1 C7 2.774(4)
Th1 C5 2.778(3)
Th1 C2 2.780(3)
Th1 C14 2.784(4)
Th1 C15 2.792(4)
Th1 C6 2.798(3)
Th2 N1A 2.609(3)
Th2 C33 2.724(4)
Th2 C20 2.726(3)
Th2 C28 2.729(4)
Th2 C32 2.729(4)
Th2 C21 2.734(3)
Th2 C29 2.737(4)
Th2 C19 2.756(3)
Th2 C25 2.758(3)
Th2 C18 2.764(3)
Th2 C24 2.765(3)
Th2 C26 2.768(4)
Th2 C27 2.773(4)
Th2 C31 2.778(4)
Th2 C30 2.785(4)
Th2 C22 2.801(3)
Th2 C23 2.807(3)
N1A C1A 1.162(4)
N2 C46 1.511(4)
N2 C42 1.517(4)
N2 C34 1.525(4)
N2 C38 1.527(4)
C2 C3 1.383(6)
C2 C9 1.391(6)
C2 H2 0.9300
C3 C4 1.394(6)
C3 H3 0.9300
C4 C5 1.390(6)
C4 H4 0.9300
C5 C6 1.388(6)
C5 H5 0.9300
C6 C7 1.382(6)
C6 H6 0.9300
C7 C8 1.396(6)
C7 H7 0.9300
C8 C9 1.388(6)
C8 H8 0.9300
C9 H9 0.9300
C10 C11 1.368(7)
C10 C17 1.387(7)
C10 H10 0.9300
C11 C12 1.387(7)
C11 H11 0.9300
C12 C13 1.386(7)
C12 H12 0.9300
C13 C14 1.367(7)
C13 H13 0.9300
C14 C15 1.358(6)
C14 H14 0.9300
C15 C16 1.387(6)
C15 H15 0.9300
C16 C17 1.384(7)
C16 H16 0.9300
C17 H17 0.9300
C18 C19 1.391(5)
C18 C25 1.399(6)
C18 H18 0.9300
C19 C20 1.387(5)
C19 H19 0.9300
C20 C21 1.397(5)
C20 H20 0.9300
C21 C22 1.386(5)
C21 H21 0.9300
C22 C23 1.400(5)
C22 H22 0.9300
C23 C24 1.392(5)
C23 H23 0.9300
C24 C25 1.384(6)
C24 H24 0.9300
C25 H25 0.9300
C26 C33 1.392(7)
C26 C27 1.400(8)
C26 H26 0.9300
C27 C28 1.393(8)
C27 H27 0.9300
C28 C29 1.378(8)
C28 H28 0.9300
C29 C30 1.360(8)
C29 H29 0.9300
C30 C31 1.346(7)
C30 H30 0.9300
C31 C32 1.350(7)
C31 H31 0.9300
C32 C33 1.378(7)
C32 H32 0.9300
C33 H33 0.9300
C34 C35 1.546(4)
C34 H34A 0.9700
C34 H34B 0.9700
C35 C36 1.497(5)
C35 H35A 0.9700
C35 H35B 0.9700
C36 C37 1.532(5)
C36 H36A 0.9700
C36 H36B 0.9700
C37 H37A 0.9600
C37 H37B 0.9600
C37 H37C 0.9600
C38 C39 1.517(4)
C38 H38A 0.9700
C38 H38B 0.9700
C39 C40 1.529(4)
C39 H39A 0.9700
C39 H39B 0.9700
C40 C41 1.510(4)
C40 H40A 0.9700
C40 H40B 0.9700
C41 H41A 0.9600
C41 H41B 0.9600
C41 H41C 0.9600
C42 C43 1.527(4)
C42 H42A 0.9700
C42 H42B 0.9700
C43 C44 1.524(4)
C43 H43A 0.9700
C43 H43B 0.9700
C44 C45 1.523(4)
C44 H44A 0.9700
C44 H44B 0.9700
C45 H45A 0.9600
C45 H45B 0.9600
C45 H45C 0.9600
C46 C47 1.517(4)
C46 H46A 0.9700
C46 H46B 0.9700
C47 C48 1.518(4)
C47 H47A 0.9700
C47 H47B 0.9700
C48 C49 1.526(4)
C48 H48A 0.9700
C48 H48B 0.9700
C49 H49A 0.9600
C49 H49B 0.9600
C49 H49C 0.9600
